data_2104986
loop_
_publ_author_name
'Liu, Xiaogang'
'Cole, Jacqueline M.'
'Waddell, Paul G.'
'Lin, Tze-Chia'

_publ_section_title
;
 Molecular origins of commercial laser dye functionality in azacoumarins
 and 2-quinolones: LD 425, LD 489 and LD 473
;
_journal_issue 6
_journal_name_full 'Acta Crystallographica Section B'
_journal_page_first 560
_journal_page_last 568
_journal_paper_doi 10.1107/S0108768111037311
_journal_volume 67
_journal_year 2011
_chemical_formula_moiety 'C13 H14 N2 O3'
_chemical_formula_sum 'C13 H14 N2 O3'
_chemical_formula_weight 246.26
_chemical_name_common 'LD 425'
_chemical_name_systematic
;
 ?
;
_space_group_IT_number 14
_symmetry_cell_setting monoclinic
_symmetry_space_group_name_Hall '-P 2ybc'
_symmetry_space_group_name_H-M 'P 1 21/c 1'
_atom_sites_solution_hydrogens geom
_atom_sites_solution_primary direct
_atom_sites_solution_secondary difmap
_audit_creation_method SHELXL-97
_cell_angle_alpha 90.00
_cell_angle_beta 103.481(8)
_cell_angle_gamma 90.00
_cell_formula_units_Z 8
_cell_length_a 7.061(5)
_cell_length_b 24.489(15)
_cell_length_c 13.930(9)
_cell_measurement_reflns_used 6908
_cell_measurement_temperature 180(2)
_cell_measurement_theta_max 33.1
_cell_measurement_theta_min 1.7
_cell_volume 2342(3)
_computing_cell_refinement
;
Rigaku CrystalClear-SM Expert 2.0 r4
;
_computing_data_collection
;
Rigaku CrystalClear-SM Expert 2.0 r4
;
_computing_data_reduction
;
Rigaku CrystalClear-SM Expert 2.0 r4
;
_computing_structure_refinement 'SHELXL-97 (Sheldrick, 1997)'
_computing_structure_solution 'SHELXS-97 (Sheldrick, 1990)'
_diffrn_ambient_temperature 180(2)
_diffrn_detector_area_resol_mean 28.5714
_diffrn_measured_fraction_theta_full 0.991
_diffrn_measured_fraction_theta_max 0.991
_diffrn_measurement_device_type
;
Rigaku CrystalClear-SM Expert 2.0 r4
;
_diffrn_measurement_method 'profile data from \w-scans'
_diffrn_radiation_monochromator graphite
_diffrn_radiation_source 'fine-focus sealed tube'
_diffrn_radiation_type MoK\a
_diffrn_radiation_wavelength 0.71073
_diffrn_reflns_av_R_equivalents 0.0774
_diffrn_reflns_av_sigmaI/netI 0.1242
_diffrn_reflns_limit_h_max 9
_diffrn_reflns_limit_h_min -9
_diffrn_reflns_limit_k_max 32
_diffrn_reflns_limit_k_min -32
_diffrn_reflns_limit_l_max 18
_diffrn_reflns_limit_l_min -18
_diffrn_reflns_number 14043
_diffrn_reflns_theta_full 28.28
_diffrn_reflns_theta_max 28.28
_diffrn_reflns_theta_min 2.91
_exptl_absorpt_coefficient_mu 0.101
_exptl_absorpt_correction_T_max 1.028
_exptl_absorpt_correction_T_min 0.973
_exptl_absorpt_correction_type multi-scan
_exptl_absorpt_process_details
;
 Scaled and merged with Sortav
 R.H. Blessing, (1987) Cryst. Rev. 1, 3-58
 R.H. Blessing, (1989) J. Appl. Cryst. 22, 396-397
;
_exptl_crystal_colour Colorless
_exptl_crystal_density_diffrn 1.397
_exptl_crystal_density_method 'not measured'
_exptl_crystal_description Platelet
_exptl_crystal_F_000 1040
_exptl_crystal_size_max 0.56
_exptl_crystal_size_mid 0.28
_exptl_crystal_size_min 0.11
_refine_diff_density_max 0.310
_refine_diff_density_min -0.485
_refine_ls_extinction_method none
_refine_ls_goodness_of_fit_ref 1.131
_refine_ls_hydrogen_treatment refall
_refine_ls_matrix_type full
_refine_ls_number_parameters 437
_refine_ls_number_reflns 5763
_refine_ls_number_restraints 0
_refine_ls_restrained_S_all 1.131
_refine_ls_R_factor_all 0.0768
_refine_ls_R_factor_gt 0.0624
_refine_ls_shift/su_max 0.001
_refine_ls_shift/su_mean 0.000
_refine_ls_structure_factor_coef Fsqd
_refine_ls_weighting_details 'calc w=1/[\s^2^(Fo^2^)+(0.0464P)^2^+0.1911P] where P=(Fo^2^+2Fc^2^)/3'
_refine_ls_weighting_scheme calc
_refine_ls_wR_factor_gt 0.1447
_refine_ls_wR_factor_ref 0.1581
_reflns_number_gt 4634
_reflns_number_total 5763
_reflns_threshold_expression >2sigma(I)
_cod_data_source_file bk5105.cif
_cod_data_source_block ld425
_cod_original_sg_symbol_H-M P2(1)/c
_cod_database_code 2104986
_cod_database_fobs_code 2104986

loop_
_symmetry_equiv_pos_as_xyz
'x, y, z'
'-x, y+1/2, -z+1/2'
'-x, -y, -z'
'x, -y-1/2, z-1/2'

loop_
_atom_site_type_symbol
_atom_site_label
_atom_site_fract_x
_atom_site_fract_y
_atom_site_fract_z
_atom_site_U_iso_or_equiv
_atom_site_adp_type
_atom_site_calc_flag
_atom_site_occupancy
_atom_site_symmetry_multiplicity
C C1 0.9461(3) 0.32749(8) 0.51150(14) 0.0365(4) Uani d 1 1
C C2 1.0239(3) 0.31857(6) 0.79281(13) 0.0289(4) Uani d 1 1
C C3 0.9999(3) 0.33907(6) 0.69354(13) 0.0285(3) Uani d 1 1
C C4 0.9731(3) 0.30570(6) 0.61449(12) 0.0269(3) Uani d 1 1
C C5 0.9466(3) 0.20756(7) 0.55654(13) 0.0289(3) Uani d 1 1
C C6 0.9456(3) 0.15300(7) 0.58036(13) 0.0297(4) Uani d 1 1
C C7 0.9653(3) 0.13818(6) 0.68034(13) 0.0274(3) Uani d 1 1
C C8 0.9912(2) 0.22765(6) 0.72641(12) 0.0253(3) Uani d 1 1
C C9 0.9689(3) 0.24746(6) 0.63058(12) 0.0254(3) Uani d 1 1
C C10 0.8563(3) -0.00960(7) 0.67249(16) 0.0375(4) Uani d 1 1
C C11 0.9627(3) 0.03917(7) 0.64244(15) 0.0342(4) Uani d 1 1
C C12 1.0232(3) 0.07002(7) 0.81380(14) 0.0368(4) Uani d 1 1
C C13 0.9132(4) 0.02028(7) 0.83592(16) 0.0392(4) Uani d 1 1
N N1 0.9903(2) 0.17579(5) 0.75302(10) 0.0282(3) Uani d 1 1
N N2 0.9565(2) 0.08469(5) 0.70933(11) 0.0312(3) Uani d 1 1
O O1 1.0178(2) 0.26266(4) 0.80581(9) 0.0303(3) Uani d 1 1
O O2 1.0474(2) 0.34628(5) 0.86719(9) 0.0387(3) Uani d 1 1
O O3 0.9335(2) -0.02438(5) 0.77298(11) 0.0392(3) Uani d 1 1
H H3 1.007(3) 0.3794(9) 0.6895(15) 0.033(5) Uiso d 1 1
H H5 0.932(3) 0.2178(9) 0.4859(16) 0.040(6) Uiso d 1 1
H H6 0.933(4) 0.1269(10) 0.5321(17) 0.044(6) Uiso d 1 1
H H10A 0.718(4) -0.0011(9) 0.6641(16) 0.040(6) Uiso d 1 1
H H11A 0.894(4) 0.0492(9) 0.5699(17) 0.041(6) Uiso d 1 1
H H12A 0.994(4) 0.1002(10) 0.8522(18) 0.049(7) Uiso d 1 1
H H13A 0.767(4) 0.0294(9) 0.8267(17) 0.047(7) Uiso d 1 1
H H10B 0.873(3) -0.0424(8) 0.6329(15) 0.032(5) Uiso d 1 1
H H11B 1.096(4) 0.0303(9) 0.6439(16) 0.039(6) Uiso d 1 1
H H12B 1.163(3) 0.0635(9) 0.8302(16) 0.034(6) Uiso d 1 1
H H13B 0.975(3) 0.0070(9) 0.9046(17) 0.042(6) Uiso d 1 1
H H1A 0.813(4) 0.3148(10) 0.4693(17) 0.052(7) Uiso d 1 1
H H1B 0.952(4) 0.3694(9) 0.5139(16) 0.043(6) Uiso d 1 1
H H1C 1.044(4) 0.3129(10) 0.4814(17) 0.050(7) Uiso d 1 1
C C1' 0.5723(3) 0.60840(7) 0.95517(14) 0.0351(4) Uani d 1 1
C C2' 0.5056(3) 0.63447(7) 0.67842(13) 0.0311(4) Uani d 1 1
C C3' 0.5351(3) 0.60840(6) 0.77339(13) 0.0296(4) Uani d 1 1
C C4' 0.5482(3) 0.63685(6) 0.85765(13) 0.0278(3) Uani d 1 1
C C5' 0.5510(3) 0.73147(7) 0.93349(13) 0.0291(4) Uani d 1 1
C C6' 0.5393(3) 0.78692(7) 0.91930(13) 0.0300(4) Uani d 1 1
C C7' 0.5129(3) 0.80747(6) 0.82181(13) 0.0274(3) Uani d 1 1
C C8' 0.5105(3) 0.72095(6) 0.76077(12) 0.0267(3) Uani d 1 1
C C9' 0.5359(2) 0.69574(6) 0.85298(12) 0.0262(3) Uani d 1 1
C C10' 0.4305(3) 0.95433(7) 0.84990(16) 0.0381(4) Uani d 1 1
C C11' 0.5584(3) 0.90424(7) 0.87593(15) 0.0346(4) Uani d 1 1
C C12' 0.4811(3) 0.88138(7) 0.70015(14) 0.0340(4) Uani d 1 1
C C13' 0.3556(3) 0.93232(7) 0.68180(16) 0.0371(4) Uani d 1 1
N N1' 0.4991(2) 0.77406(6) 0.74347(10) 0.0284(3) Uani d 1 1
N N2' 0.4932(3) 0.86204(5) 0.80112(11) 0.0324(3) Uani d 1 1
O O1' 0.4949(2) 0.69094(5) 0.67596(9) 0.0313(3) Uani d 1 1
O O2' 0.4875(2) 0.61180(5) 0.59927(10) 0.0411(3) Uani d 1 1
O O3' 0.4279(2) 0.97386(5) 0.75282(11) 0.0387(3) Uani d 1 1
H H3' 0.538(3) 0.5695(10) 0.7721(16) 0.039(6) Uiso d 1 1
H H5' 0.566(3) 0.7175(9) 1.0013(15) 0.036(6) Uiso d 1 1
H H6' 0.547(3) 0.8105(9) 0.9725(15) 0.037(6) Uiso d 1 1
H H10C 0.289(4) 0.9457(9) 0.8536(17) 0.044(6) Uiso d 1 1
H H11C 0.554(4) 0.8922(9) 0.9401(17) 0.040(6) Uiso d 1 1
H H12C 0.419(4) 0.8540(9) 0.6579(16) 0.043(6) Uiso d 1 1
H H13C 0.215(3) 0.9233(9) 0.6834(16) 0.037(6) Uiso d 1 1
H H10D 0.482(3) 0.9822(9) 0.8955(16) 0.039(6) Uiso d 1 1
H H11D 0.696(4) 0.9148(10) 0.8762(17) 0.046(6) Uiso d 1 1
H H12D 0.616(3) 0.8896(9) 0.6928(15) 0.032(5) Uiso d 1 1
H H13D 0.366(4) 0.9486(9) 0.6128(17) 0.044(6) Uiso d 1 1
H H1D 0.459(4) 0.6172(9) 0.9843(17) 0.043(6) Uiso d 1 1
H H1E 0.588(4) 0.5682(10) 0.9486(17) 0.044(6) Uiso d 1 1
H H1F 0.684(4) 0.6220(9) 1.0033(17) 0.041(6) Uiso d 1 1

loop_
_atom_site_aniso_label
_atom_site_aniso_U_11
_atom_site_aniso_U_22
_atom_site_aniso_U_33
_atom_site_aniso_U_12
_atom_site_aniso_U_13
_atom_site_aniso_U_23
C1 0.0478(12) 0.0315(8) 0.0297(9) 0.0035(8) 0.0077(8) 0.0065(7)
C2 0.0347(9) 0.0217(7) 0.0310(8) -0.0027(6) 0.0094(7) -0.0014(6)
C3 0.0322(9) 0.0226(7) 0.0319(8) 0.0007(6) 0.0098(7) 0.0016(6)
C4 0.0263(8) 0.0249(7) 0.0297(8) 0.0020(6) 0.0071(7) 0.0039(6)
C5 0.0319(9) 0.0269(7) 0.0289(8) -0.0004(6) 0.0087(7) -0.0021(6)
C6 0.0340(9) 0.0254(7) 0.0312(8) -0.0011(7) 0.0102(7) -0.0049(6)
C7 0.0285(8) 0.0221(7) 0.0331(8) 0.0003(6) 0.0104(7) -0.0011(6)
C8 0.0267(8) 0.0232(7) 0.0273(8) 0.0003(6) 0.0086(6) -0.0009(6)
C9 0.0264(8) 0.0232(7) 0.0266(8) 0.0009(6) 0.0060(6) 0.0000(6)
C10 0.0377(10) 0.0242(7) 0.0496(11) -0.0027(7) 0.0081(9) -0.0028(7)
C11 0.0408(10) 0.0227(7) 0.0417(10) -0.0007(7) 0.0146(8) -0.0053(7)
C12 0.0506(12) 0.0240(7) 0.0360(9) -0.0043(8) 0.0105(9) 0.0016(7)
C13 0.0494(12) 0.0257(8) 0.0457(11) -0.0010(8) 0.0175(10) 0.0033(7)
N1 0.0339(8) 0.0213(6) 0.0304(7) -0.0009(5) 0.0097(6) 0.0005(5)
N2 0.0403(9) 0.0204(6) 0.0341(7) -0.0012(6) 0.0110(7) -0.0011(5)
O1 0.0444(8) 0.0208(5) 0.0265(6) -0.0017(5) 0.0100(5) 0.0002(4)
O2 0.0597(10) 0.0257(5) 0.0324(7) -0.0051(6) 0.0142(7) -0.0041(5)
O3 0.0437(8) 0.0213(5) 0.0524(8) -0.0007(5) 0.0110(7) 0.0027(5)
C1' 0.0441(11) 0.0280(8) 0.0324(9) -0.0003(8) 0.0072(8) 0.0054(7)
C2' 0.0338(9) 0.0241(7) 0.0346(9) 0.0025(6) 0.0065(7) -0.0014(6)
C3' 0.0329(9) 0.0200(7) 0.0347(9) -0.0001(6) 0.0056(7) 0.0011(6)
C4' 0.0247(8) 0.0242(7) 0.0335(8) -0.0015(6) 0.0048(7) 0.0017(6)
C5' 0.0317(9) 0.0262(7) 0.0300(8) -0.0018(6) 0.0084(7) 0.0016(6)
C6' 0.0344(9) 0.0257(7) 0.0314(8) -0.0015(7) 0.0109(7) -0.0034(6)
C7' 0.0267(8) 0.0228(7) 0.0337(8) 0.0001(6) 0.0093(7) 0.0005(6)
C8' 0.0277(8) 0.0237(7) 0.0290(8) -0.0005(6) 0.0071(7) -0.0021(6)
C9' 0.0251(8) 0.0232(7) 0.0298(8) -0.0013(6) 0.0059(7) 0.0018(6)
C10' 0.0445(11) 0.0236(7) 0.0503(11) 0.0004(8) 0.0197(9) -0.0037(7)
C11' 0.0441(11) 0.0235(7) 0.0385(9) -0.0015(7) 0.0139(8) -0.0023(7)
C12' 0.0437(11) 0.0238(7) 0.0369(9) 0.0032(7) 0.0144(8) 0.0027(7)
C13' 0.0399(11) 0.0246(7) 0.0466(11) 0.0022(7) 0.0099(9) 0.0022(7)
N1' 0.0327(8) 0.0230(6) 0.0295(7) 0.0018(5) 0.0074(6) 0.0015(5)
N2' 0.0452(9) 0.0204(6) 0.0336(7) 0.0009(6) 0.0132(7) 0.0005(5)
O1' 0.0413(7) 0.0227(5) 0.0293(6) 0.0024(5) 0.0073(5) 0.0004(4)
O2' 0.0603(10) 0.0289(6) 0.0327(7) 0.0056(6) 0.0079(7) -0.0038(5)
O3' 0.0457(8) 0.0209(5) 0.0507(8) -0.0011(5) 0.0137(7) 0.0008(5)

loop_
_atom_type_symbol
_atom_type_description
_atom_type_scat_dispersion_real
_atom_type_scat_dispersion_imag
_atom_type_scat_source
C C 0.0033 0.0016 'International Tables Vol C Tables 4.2.6.8 and 6.1.1.4'
H H 0.0000 0.0000 'International Tables Vol C Tables 4.2.6.8 and 6.1.1.4'
N N 0.0061 0.0033 'International Tables Vol C Tables 4.2.6.8 and 6.1.1.4'
O O 0.0106 0.0060 'International Tables Vol C Tables 4.2.6.8 and 6.1.1.4'

loop_
_geom_angle_atom_site_label_1
_geom_angle_atom_site_label_2
_geom_angle_atom_site_label_3
_geom_angle
C4 C1 H1A 109.4(13)
C4 C1 H1B 109.2(12)
H1A C1 H1B 109.9(19)
C4 C1 H1C 110.0(15)
H1A C1 H1C 107.0(19)
H1B C1 H1C 111(2)
O2 C2 O1 116.28(15)
O2 C2 C3 125.72(16)
O1 C2 C3 118.00(14)
C4 C3 C2 122.28(15)
C4 C3 H3 123.8(12)
C2 C3 H3 113.9(12)
C3 C4 C9 118.40(15)
C3 C4 C1 121.83(16)
C9 C4 C1 119.77(15)
C6 C5 C9 120.31(16)
C6 C5 H5 118.5(13)
C9 C5 H5 121.2(13)
C5 C6 C7 118.78(15)
C5 C6 H6 120.3(15)
C7 C6 H6 120.9(15)
N1 C7 N2 115.86(15)
N1 C7 C6 121.96(15)
N2 C7 C6 122.17(15)
N1 C8 O1 112.40(14)
N1 C8 C9 126.53(15)
O1 C8 C9 121.07(14)
C8 C9 C5 115.46(15)
C8 C9 C4 119.34(15)
C5 C9 C4 125.20(15)
O3 C10 C11 111.69(16)
O3 C10 H10A 108.2(13)
C11 C10 H10A 110.2(13)
O3 C10 H10B 105.7(12)
C11 C10 H10B 110.4(12)
H10A C10 H10B 110.5(18)
N2 C11 C10 109.48(16)
N2 C11 H11A 111.1(13)
C10 C11 H11A 107.6(13)
N2 C11 H11B 109.5(13)
C10 C11 H11B 111.1(14)
H11A C11 H11B 107.9(18)
N2 C12 C13 109.75(17)
N2 C12 H12A 107.7(15)
C13 C12 H12A 108.6(15)
N2 C12 H12B 110.3(13)
C13 C12 H12B 111.1(13)
H12A C12 H12B 109(2)
O3 C13 C12 111.18(17)
O3 C13 H13A 109.1(13)
C12 C13 H13A 110.2(13)
O3 C13 H13B 104.6(13)
C12 C13 H13B 108.8(13)
H13A C13 H13B 112.8(19)
C8 N1 C7 116.94(15)
C7 N2 C11 121.95(16)
C7 N2 C12 119.91(14)
C11 N2 C12 113.31(15)
C8 O1 C2 120.91(13)
C10 O3 C13 109.75(15)
C4' C1' H1D 109.5(13)
C4' C1' H1E 111.5(13)
H1D C1' H1E 111.6(19)
C4' C1' H1F 111.8(14)
H1D C1' H1F 104.0(19)
H1E C1' H1F 108.2(19)
O2' C2' O1' 116.13(16)
O2' C2' C3' 126.42(16)
O1' C2' C3' 117.45(15)
C4' C3' C2' 122.42(15)
C4' C3' H3' 122.4(13)
C2' C3' H3' 115.1(13)
C3' C4' C9' 119.01(15)
C3' C4' C1' 121.19(15)
C9' C4' C1' 119.80(15)
C6' C5' C9' 120.66(16)
C6' C5' H5' 118.0(12)
C9' C5' H5' 121.3(12)
C5' C6' C7' 118.61(16)
C5' C6' H6' 120.6(13)
C7' C6' H6' 120.7(13)
N1' C7' N2' 115.96(15)
N1' C7' C6' 121.83(15)
N2' C7' C6' 122.17(15)
N1' C8' O1' 112.35(15)
N1' C8' C9' 126.23(15)
O1' C8' C9' 121.42(15)
C8' C9' C5' 115.30(15)
C8' C9' C4' 118.37(15)
C5' C9' C4' 126.31(15)
O3' C10' C11' 111.85(16)
O3' C10' H10C 108.4(13)
C11' C10' H10C 110.6(13)
O3' C10' H10D 108.2(14)
C11' C10' H10D 108.1(14)
H10C C10' H10D 109.7(19)
N2' C11' C10' 109.27(17)
N2' C11' H11C 112.2(14)
C10' C11' H11C 109.1(14)
N2' C11' H11D 109.1(14)
C10' C11' H11D 108.4(14)
H11C C11' H11D 108.7(19)
N2' C12' C13' 109.14(16)
N2' C12' H12C 106.7(14)
C13' C12' H12C 108.5(15)
N2' C12' H12D 108.6(12)
C13' C12' H12D 110.5(12)
H12C C12' H12D 113.3(19)
O3' C13' C12' 111.63(17)
O3' C13' H13C 109.3(12)
C12' C13' H13C 110.6(12)
O3' C13' H13D 105.7(12)
C12' C13' H13D 107.5(13)
H13C C13' H13D 112.1(18)
C8' N1' C7' 117.35(15)
C7' N2' C11' 122.71(16)
C7' N2' C12' 119.85(15)
C11' N2' C12' 113.14(14)
C8' O1' C2' 121.32(14)
C13' O3' C10' 109.91(14)

loop_
_geom_bond_atom_site_label_1
_geom_bond_atom_site_label_2
_geom_bond_distance
C6 C7 1.414(3)
C7 N1 1.350(2)
C8 N1 1.324(2)
C8 C9 1.394(2)
C5 C9 1.403(2)
C5 C6 1.377(2)
C8 O1 1.377(2)
C2 O1 1.383(2)
C2 C3 1.444(2)
C3 C4 1.349(2)
C4 C9 1.445(2)
C2 O2 1.217(2)
C6' C7' 1.419(2)
C7' N1' 1.349(2)
C8' N1' 1.322(2)
C8' C9' 1.398(2)
C5' C9' 1.407(2)
C5' C6' 1.372(2)
C8' O1' 1.374(2)
C2' O1' 1.385(2)
C2' C3' 1.440(2)
C3' C4' 1.349(2)
C4' C9' 1.445(2)
C2' O2' 1.214(2)
C7 N2 1.376(2)
C7' N2' 1.367(2)
C1 C4 1.501(2)
C1 H1A 1.03(3)
C1 H1B 1.03(2)
C1 H1C 0.96(3)
C3 H3 0.99(2)
C5 H5 1.00(2)
C6 H6 0.92(2)
C10 O3 1.426(3)
C10 C11 1.521(3)
C10 H10A 0.98(2)
C10 H10B 1.00(2)
C11 N2 1.460(2)
C11 H11A 1.04(2)
C11 H11B 0.96(2)
C12 N2 1.466(2)
C12 C13 1.514(3)
C12 H12A 0.96(3)
C12 H12B 0.98(2)
C13 O3 1.430(2)
C13 H13A 1.03(3)
C13 H13B 1.01(2)
C1' C4' 1.501(2)
C1' H1D 1.00(3)
C1' H1E 1.00(2)
C1' H1F 0.97(2)
C3' H3' 0.95(2)
C5' H5' 0.99(2)
C6' H6' 0.93(2)
C10' O3' 1.431(3)
C10' C11' 1.516(3)
C10' H10C 1.04(3)
C10' H10D 0.95(2)
C11' N2' 1.464(2)
C11' H11C 0.95(2)
C11' H11D 1.00(3)
C12' N2' 1.468(2)
C12' C13' 1.517(3)
C12' H12C 0.93(2)
C12' H12D 1.00(2)
C13' O3' 1.428(2)
C13' H13C 1.02(2)
C13' H13D 1.06(2)

loop_
_geom_torsion_atom_site_label_1
_geom_torsion_atom_site_label_2
_geom_torsion_atom_site_label_3
_geom_torsion_atom_site_label_4
_geom_torsion
C6 C7 N2 C11 11.6(3)
N1 C7 N2 C12 -15.8(3)
C6' C7' N2' C11' 20.3(3)
N1' C7' N2' C12' -6.8(3)
O2 C2 C3 C4 -179.52(19)
O1 C2 C3 C4 -0.3(3)
C2 C3 C4 C9 -0.1(3)
C2 C3 C4 C1 179.33(18)
C9 C5 C6 C7 0.7(3)
C5 C6 C7 N1 -1.8(3)
C5 C6 C7 N2 176.89(18)
N1 C8 C9 C5 -1.1(3)
O1 C8 C9 C5 178.85(15)
N1 C8 C9 C4 179.81(18)
O1 C8 C9 C4 -0.2(3)
C6 C5 C9 C8 0.7(3)
C6 C5 C9 C4 179.70(18)
C3 C4 C9 C8 0.4(3)
C1 C4 C9 C8 -179.06(17)
C3 C4 C9 C5 -178.56(17)
C1 C4 C9 C5 1.9(3)
O3 C10 C11 N2 -55.6(2)
N2 C12 C13 O3 56.2(2)
O1 C8 N1 C7 -179.92(15)
C9 C8 N1 C7 0.0(3)
N2 C7 N1 C8 -177.33(17)
C6 C7 N1 C8 1.5(3)
N1 C7 N2 C11 -169.55(17)
C6 C7 N2 C12 165.38(18)
C10 C11 N2 C7 -152.67(18)
C10 C11 N2 C12 52.0(2)
C13 C12 N2 C7 151.52(18)
C13 C12 N2 C11 -52.6(2)
N1 C8 O1 C2 179.71(16)
C9 C8 O1 C2 -0.2(3)
O2 C2 O1 C8 179.79(16)
C3 C2 O1 C8 0.5(3)
C11 C10 O3 C13 60.5(2)
C12 C13 O3 C10 -60.7(2)
O2' C2' C3' C4' -178.1(2)
O1' C2' C3' C4' 1.4(3)
C2' C3' C4' C9' -1.2(3)
C2' C3' C4' C1' 177.93(18)
C9' C5' C6' C7' -0.4(3)
C5' C6' C7' N1' 0.0(3)
C5' C6' C7' N2' 177.74(18)
N1' C8' C9' C5' -0.3(3)
O1' C8' C9' C5' 179.55(16)
N1' C8' C9' C4' -179.00(17)
O1' C8' C9' C4' 0.9(3)
C6' C5' C9' C8' 0.5(3)
C6' C5' C9' C4' 179.12(18)
C3' C4' C9' C8' 0.0(3)
C1' C4' C9' C8' -179.06(16)
C3' C4' C9' C5' -178.50(17)
C1' C4' C9' C5' 2.4(3)
O3' C10' C11' N2' -55.8(2)
N2' C12' C13' O3' 56.4(2)
O1' C8' N1' C7' -179.94(15)
C9' C8' N1' C7' -0.1(3)
N2' C7' N1' C8' -177.62(17)
C6' C7' N1' C8' 0.2(3)
N1' C7' N2' C11' -161.88(18)
C6' C7' N2' C12' 175.38(17)
C10' C11' N2' C7' -150.07(18)
C10' C11' N2' C12' 53.3(2)
C13' C12' N2' C7' 149.04(18)
C13' C12' N2' C11' -53.6(2)
N1' C8' O1' C2' 179.24(16)
C9' C8' O1' C2' -0.6(3)
O2' C2' O1' C8' 179.05(17)
C3' C2' O1' C8' -0.4(3)
C12' C13' O3' C10' -59.9(2)
C11' C10' O3' C13' 59.7(2)

loop_
_cod_related_entry_id
_cod_related_entry_database
_cod_related_entry_code
1 ChemSpider 84756
